data_2220387
loop_
_publ_author_name
'Ponnuswamy, S.'
'Mohanraj, V.'
'Gayathri, P.'
'Thiruvalluvar, A.'
'Butcher, R. J.'

_publ_section_title <i>r</i>-2,<i>c</i>-6-Bis(4-methoxyphenyl)-<i>c</i>-3,<i>t</i>-3-dimethylpiperidin-4-one
_journal_coeditor_code WN2288
_journal_issue 12
_journal_name_full 'Acta Crystallographica Section E'
_journal_page_first o2328
_journal_paper_doi 10.1107/S1600536808036830
_journal_volume 64
_journal_year 2008
_chemical_formula_iupac 'C21 H25 N O3'
_chemical_formula_moiety 'C21 H25 N O3'
_chemical_formula_structural 'C21 H25 N O3'
_chemical_formula_sum 'C21 H25 N O3'
_chemical_formula_weight 339.42
_chemical_melting_point 344.0(10)
_chemical_name_common piperidin-4-one
_chemical_name_systematic
;
r-2,c-6-Bis(4-methoxyphenyl)-c-3,t-3-dimethylpiperidin-4-one
;
_space_group_IT_number 14
_symmetry_cell_setting monoclinic
_symmetry_space_group_name_Hall '-P 2ybc'
_symmetry_space_group_name_H-M 'P 1 21/c 1'
_atom_sites_solution_hydrogens geom
_atom_sites_solution_primary direct
_atom_sites_solution_secondary difmap
_cell_angle_alpha 90
_cell_angle_beta 93.543(3)
_cell_angle_gamma 90
_cell_formula_units_Z 8
_cell_length_a 5.9772(2)
_cell_length_b 23.0858(8)
_cell_length_c 26.7611(8)
_cell_measurement_reflns_used 4399
_cell_measurement_temperature 200(2)
_cell_measurement_theta_max 32.4916
_cell_measurement_theta_min 4.5762
_cell_volume 3685.7(2)
_computing_cell_refinement 'CrysAlis RED (Oxford Diffraction, 2008)'
_computing_data_collection 'CrysAlis CCD (Oxford Diffraction, 2008)'
_computing_data_reduction 'CrysAlis RED (Oxford Diffraction, 2008)'
_computing_molecular_graphics 'ORTEP-3 (Farrugia, 1997)'
_computing_publication_material 'PLATON (Spek, 2003)'
_computing_structure_refinement 'SHELXL97 (Sheldrick, 2008)'
_computing_structure_solution 'SHELXS97 (Sheldrick, 2008)'
_diffrn_ambient_temperature 200(2)
_diffrn_detector_area_resol_mean 10.5081
_diffrn_measured_fraction_theta_full 0.989
_diffrn_measured_fraction_theta_max 0.904
_diffrn_measurement_device_type 'Oxford Diffraction R Gemini'
_diffrn_measurement_method '\f and \w'
_diffrn_radiation_monochromator graphite
_diffrn_radiation_source 'fine-focus sealed tube'
_diffrn_radiation_type MoK\a
_diffrn_radiation_wavelength 0.71073
_diffrn_reflns_av_R_equivalents 0.0873
_diffrn_reflns_av_sigmaI/netI 0.3267
_diffrn_reflns_limit_h_max 8
_diffrn_reflns_limit_h_min -8
_diffrn_reflns_limit_k_max 34
_diffrn_reflns_limit_k_min -34
_diffrn_reflns_limit_l_max 36
_diffrn_reflns_limit_l_min -40
_diffrn_reflns_number 31849
_diffrn_reflns_theta_full 25.00
_diffrn_reflns_theta_max 32.55
_diffrn_reflns_theta_min 4.58
_diffrn_standards_decay_% 0
_diffrn_standards_interval_count 0
_diffrn_standards_interval_time 0
_diffrn_standards_number 0
_exptl_absorpt_coefficient_mu 0.081
_exptl_absorpt_correction_T_max 1.00000
_exptl_absorpt_correction_T_min 0.86636
_exptl_absorpt_correction_type multi-scan
_exptl_absorpt_process_details '(CrysAlis RED; Oxford Diffraction, 2008)'
_exptl_crystal_colour colourless
_exptl_crystal_density_diffrn 1.223
_exptl_crystal_density_method 'Not Measured'
_exptl_crystal_description 'rectangular prism'
_exptl_crystal_F_000 1456
_exptl_crystal_size_max 0.47
_exptl_crystal_size_mid 0.39
_exptl_crystal_size_min 0.21
_refine_diff_density_max 0.186
_refine_diff_density_min -0.187
_refine_ls_extinction_method none
_refine_ls_goodness_of_fit_ref 0.739
_refine_ls_hydrogen_treatment mixed
_refine_ls_matrix_type full
_refine_ls_number_parameters 459
_refine_ls_number_reflns 12080
_refine_ls_number_restraints 0
_refine_ls_restrained_S_all 0.739
_refine_ls_R_factor_all 0.2175
_refine_ls_R_factor_gt 0.0445
_refine_ls_shift/su_max 0.001
_refine_ls_shift/su_max_lt 0.001
_refine_ls_shift/su_mean 0.000
_refine_ls_structure_factor_coef Fsqd
_refine_ls_weighting_details 'calc w=1/[\s^2^(Fo^2^)+(0.0352P)^2^] where P=(Fo^2^+2Fc^2^)/3'
_refine_ls_weighting_scheme calc
_refine_ls_wR_factor_gt 0.0744
_refine_ls_wR_factor_ref 0.0996
_reflns_number_gt 3437
_reflns_number_total 12080
_reflns_threshold_expression I>2\s(I)
_cod_data_source_file wn2288.cif
_cod_data_source_block I
_cod_depositor_comments
;
The following automatic conversions were performed:
'_symmetry_cell_setting' value 'Monoclinic' changed to 'monoclinic'
according to '/home/saulius/struct/CIF-dictionaries/cif_core.dic'
dictionary named 'cif_core.dic' version 2.4.1 from 2010-06-29.

Automatic conversion script
Id: cif_fix_enum 1527 2010-12-29 10:47:43Z saulius 

The following automatic conversions were performed:

'_symmetry_cell_setting' value 'Monoclinic' changed to 'monoclinic'
according to /home/saulius/struct/CIF-dictionaries/cif_core.dic
dictionary named 'cif_core.dic' version 2.4.1 from 2010-06-29.

Automatic conversion script
Id: cif_fix_values 1715 2011-07-08 13:25:40Z adriana 
;
_cod_original_sg_symbol_H-M 'P 21/c'
_cod_database_code 2220387
_cod_database_fobs_code 2220387

loop_
_symmetry_equiv_pos_site_id
_symmetry_equiv_pos_as_xyz
1 x,y,z
2 -x,1/2+y,1/2-z
3 -x,-y,-z
4 x,1/2-y,1/2+z

loop_
_atom_site_aniso_label
_atom_site_aniso_U_11
_atom_site_aniso_U_22
_atom_site_aniso_U_33
_atom_site_aniso_U_12
_atom_site_aniso_U_13
_atom_site_aniso_U_23
O2A 0.0505(7) 0.0399(8) 0.0464(7) 0.0074(6) 0.0077(6) -0.0011(6)
O4A 0.0528(7) 0.0718(10) 0.0386(7) 0.0077(7) 0.0099(6) -0.0160(6)
O6A 0.0631(8) 0.0521(9) 0.0540(8) 0.0058(7) 0.0063(7) 0.0173(7)
N1A 0.0429(8) 0.0325(9) 0.0280(8) 0.0028(7) 0.0057(7) -0.0020(7)
C2A 0.0319(9) 0.0377(10) 0.0301(9) -0.0046(8) 0.0042(7) 0.0011(8)
C3A 0.0341(9) 0.0478(11) 0.0274(9) 0.0013(9) 0.0036(7) -0.0045(8)
C4A 0.0359(10) 0.0518(12) 0.0357(10) -0.0056(9) 0.0052(8) -0.0149(9)
C5A 0.0512(10) 0.0410(11) 0.0435(11) 0.0023(9) 0.0108(8) -0.0082(9)
C6A 0.0366(9) 0.0319(10) 0.0390(10) 0.0018(8) 0.0096(7) -0.0007(8)
C12A 0.0455(10) 0.0593(13) 0.0559(12) 0.0027(10) 0.0099(9) -0.0118(10)
C16A 0.0769(14) 0.0720(16) 0.0493(12) 0.0099(12) -0.0078(11) 0.0159(11)
C21A 0.0308(9) 0.0368(11) 0.0261(9) 0.0018(8) 0.0011(7) 0.0013(8)
C22A 0.0413(10) 0.0337(10) 0.0328(9) -0.0060(9) 0.0052(8) -0.0007(8)
C23A 0.0331(9) 0.0406(11) 0.0309(9) -0.0058(9) 0.0047(7) -0.0023(8)
C24A 0.0365(9) 0.0348(11) 0.0311(9) 0.0047(9) -0.0027(7) -0.0003(8)
C25A 0.0449(10) 0.0357(11) 0.0417(10) -0.0040(9) 0.0036(8) 0.0112(9)
C26A 0.0365(9) 0.0417(12) 0.0351(10) -0.0006(9) 0.0073(7) 0.0057(9)
C31A 0.0378(10) 0.0767(15) 0.0470(11) -0.0055(10) 0.0055(8) -0.0226(10)
C32A 0.0658(12) 0.0645(14) 0.0359(11) 0.0176(10) 0.0057(9) 0.0023(10)
C61A 0.0388(10) 0.0303(10) 0.0417(10) 0.0020(9) 0.0103(8) -0.0007(8)
C62A 0.0391(10) 0.0324(10) 0.0494(11) -0.0008(9) 0.0093(9) -0.0017(9)
C63A 0.0425(10) 0.0406(12) 0.0490(11) 0.0031(9) -0.0003(8) 0.0020(9)
C64A 0.0510(11) 0.0357(11) 0.0443(11) 0.0078(10) 0.0098(9) 0.0054(9)
C65A 0.0398(10) 0.0432(12) 0.0596(12) -0.0008(9) 0.0130(9) 0.0093(10)
C66A 0.0378(10) 0.0432(12) 0.0520(12) 0.0002(9) 0.0032(8) 0.0066(10)
O2B 0.0756(9) 0.0433(8) 0.0625(9) 0.0166(7) 0.0272(7) 0.0037(7)
O4B 0.0599(8) 0.0637(9) 0.0308(7) -0.0078(7) 0.0104(6) -0.0002(6)
O6B 0.0638(8) 0.0435(8) 0.0486(7) 0.0014(7) -0.0118(6) 0.0089(6)
N1B 0.0410(8) 0.0355(9) 0.0258(8) 0.0039(7) 0.0033(7) 0.0037(7)
C2B 0.0335(9) 0.0342(10) 0.0302(9) -0.0016(8) 0.0032(7) 0.0047(8)
C3B 0.0356(9) 0.0414(11) 0.0308(9) -0.0024(8) 0.0045(7) 0.0079(8)
C4B 0.0388(9) 0.0510(12) 0.0295(10) -0.0102(9) 0.0012(8) -0.0014(9)
C5B 0.0592(11) 0.0495(13) 0.0361(10) 0.0016(10) 0.0106(8) -0.0046(9)
C6B 0.0345(9) 0.0407(11) 0.0372(10) -0.0012(8) 0.0066(8) -0.0001(9)
C12B 0.0748(13) 0.0640(14) 0.0608(13) 0.0176(12) 0.0316(11) 0.0027(11)
C16B 0.0679(12) 0.0560(13) 0.0488(12) 0.0137(10) -0.0139(10) 0.0079(10)
C21B 0.0351(9) 0.0332(10) 0.0341(9) -0.0019(8) 0.0042(7) 0.0053(8)
C22B 0.0428(10) 0.0374(11) 0.0390(10) -0.0033(9) 0.0071(8) 0.0048(9)
C23B 0.0429(10) 0.0467(12) 0.0401(10) 0.0002(10) 0.0129(8) 0.0087(9)
C24B 0.0538(11) 0.0405(12) 0.0431(11) 0.0133(10) 0.0125(9) 0.0072(9)
C25B 0.0663(12) 0.0361(11) 0.0538(12) -0.0023(10) 0.0157(10) 0.0033(10)
C26B 0.0474(10) 0.0420(12) 0.0463(11) -0.0023(10) 0.0163(8) 0.0080(9)
C31B 0.0437(10) 0.0721(14) 0.0381(10) -0.0084(10) 0.0017(8) 0.0035(9)
C32B 0.0655(12) 0.0513(13) 0.0372(10) 0.0009(10) 0.0042(9) 0.0116(9)
C61B 0.0342(9) 0.0343(10) 0.0374(10) 0.0049(9) 0.0064(8) -0.0009(8)
C62B 0.0350(10) 0.0400(11) 0.0555(11) -0.0034(9) 0.0016(9) -0.0010(10)
C63B 0.0400(10) 0.0417(12) 0.0568(12) 0.0061(10) -0.0089(9) 0.0019(10)
C64B 0.0468(11) 0.0349(11) 0.0376(10) 0.0028(10) 0.0004(8) -0.0013(9)
C65B 0.0380(10) 0.0391(11) 0.0420(10) -0.0048(9) 0.0003(8) -0.0010(9)
C66B 0.0361(9) 0.0440(12) 0.0376(10) -0.0015(9) -0.0024(8) 0.0033(9)

loop_
_atom_site_type_symbol
_atom_site_label
_atom_site_fract_x
_atom_site_fract_y
_atom_site_fract_z
_atom_site_U_iso_or_equiv
_atom_site_thermal_displace_type
_atom_site_calc_flag
_atom_site_refinement_flags
_atom_site_occupancy
O O2A 0.34797(17) 0.45889(5) 0.11995(4) 0.0454(4) Uani d . 1.000
O O4A 0.99167(18) 0.16935(5) -0.03347(4) 0.0541(5) Uani d . 1.000
O O6A 1.13775(19) 0.04235(5) 0.27582(4) 0.0563(5) Uani d . 1.000
N N1A 0.8561(2) 0.21976(6) 0.10498(5) 0.0343(5) Uani d . 1.000
C C2A 0.8410(2) 0.26156(7) 0.06365(5) 0.0331(5) Uani d . 1.000
C C3A 0.7590(2) 0.23032(7) 0.01421(5) 0.0364(6) Uani d . 1.000
C C4A 0.9137(3) 0.17926(8) 0.00670(6) 0.0410(6) Uani d . 1.000
C C5A 0.9674(3) 0.14121(7) 0.05153(6) 0.0449(6) Uani d . 1.000
C C6A 1.0314(3) 0.17631(7) 0.09858(6) 0.0355(6) Uani d . 1.000
C C12A 0.1806(3) 0.45333(8) 0.15555(6) 0.0533(7) Uani d . 1.000
C C16A 1.3376(3) 0.04489(9) 0.30714(7) 0.0666(8) Uani d . 1.000
C C21A 0.7009(2) 0.31252(7) 0.07778(5) 0.0313(6) Uani d . 1.000
C C22A 0.5117(3) 0.30645(7) 0.10449(5) 0.0358(6) Uani d . 1.000
C C23A 0.3878(2) 0.35387(7) 0.11913(5) 0.0348(6) Uani d . 1.000
C C24A 0.4556(3) 0.40885(7) 0.10728(5) 0.0343(6) Uani d . 1.000
C C25A 0.6440(3) 0.41628(8) 0.08030(6) 0.0407(6) Uani d . 1.000
C C26A 0.7644(3) 0.36880(7) 0.06602(5) 0.0376(6) Uani d . 1.000
C C31A 0.5213(3) 0.20584(8) 0.01718(6) 0.0537(7) Uani d . 1.000
C C32A 0.7646(3) 0.27174(8) -0.02963(6) 0.0553(7) Uani d . 1.000
C C61A 1.0661(3) 0.14007(7) 0.14514(6) 0.0366(6) Uani d . 1.000
C C62A 1.2642(3) 0.14233(7) 0.17425(6) 0.0400(6) Uani d . 1.000
C C63A 1.2967(3) 0.11037(7) 0.21842(6) 0.0442(6) Uani d . 1.000
C C64A 1.1263(3) 0.07565(7) 0.23337(6) 0.0434(6) Uani d . 1.000
C C65A 0.9261(3) 0.07281(8) 0.20450(7) 0.0471(7) Uani d . 1.000
C C66A 0.8967(3) 0.10444(8) 0.16116(6) 0.0443(7) Uani d . 1.000
O O2B 0.3867(2) 0.50938(5) 0.43235(4) 0.0595(5) Uani d . 1.000
O O4B 0.98221(18) 0.30041(5) 0.19962(4) 0.0512(5) Uani d . 1.000
O O6B 1.06971(18) 0.05432(5) 0.45240(4) 0.0526(4) Uani d . 1.000
N N1B 0.8531(2) 0.28789(6) 0.34345(5) 0.0341(5) Uani d . 1.000
C C2B 0.8492(2) 0.34464(7) 0.31903(5) 0.0326(5) Uani d . 1.000
C C3B 0.7574(2) 0.33823(7) 0.26337(5) 0.0358(6) Uani d . 1.000
C C4B 0.8988(3) 0.29235(8) 0.23961(6) 0.0398(6) Uani d . 1.000
C C5B 0.9335(3) 0.23664(8) 0.26753(6) 0.0480(7) Uani d . 1.000
C C6B 1.0127(3) 0.24800(7) 0.32211(6) 0.0373(6) Uani d . 1.000
C C12B 0.2267(3) 0.49004(9) 0.46597(7) 0.0654(8) Uani d . 1.000
C C16B 1.2452(3) 0.05251(9) 0.49107(6) 0.0583(7) Uani d . 1.000
C C21B 0.7197(2) 0.38739(7) 0.34875(5) 0.0341(5) Uani d . 1.000
C C22B 0.5352(3) 0.37097(7) 0.37446(6) 0.0395(6) Uani d . 1.000
C C23B 0.4186(3) 0.40994(8) 0.40256(6) 0.0428(6) Uani d . 1.000
C C24B 0.4860(3) 0.46684(8) 0.40507(6) 0.0454(7) Uani d . 1.000
C C25B 0.6680(3) 0.48488(8) 0.37891(6) 0.0516(7) Uani d . 1.000
C C26B 0.7830(3) 0.44501(8) 0.35184(6) 0.0447(6) Uani d . 1.000
C C31B 0.5139(3) 0.31671(8) 0.25968(6) 0.0513(7) Uani d . 1.000
C C32B 0.7731(3) 0.39571(8) 0.23597(6) 0.0513(7) Uani d . 1.000
C C61B 1.0357(3) 0.19431(7) 0.35393(6) 0.0351(6) Uani d . 1.000
C C62B 1.2267(3) 0.18511(7) 0.38464(6) 0.0436(6) Uani d . 1.000
C C63B 1.2468(3) 0.13897(8) 0.41753(6) 0.0467(7) Uani d . 1.000
C C64B 1.0700(3) 0.10078(7) 0.42025(6) 0.0399(6) Uani d . 1.000
C C65B 0.8794(3) 0.10823(7) 0.38913(6) 0.0398(6) Uani d . 1.000
C C66B 0.8624(3) 0.15445(7) 0.35672(6) 0.0394(6) Uani d . 1.000
H H1A 0.893(2) 0.2402(7) 0.1339(6) 0.051(5) Uiso d . 1.000
H H2A 0.99594 0.27622 0.05916 0.0398 Uiso calc R 1.000
H H6A 1.17461 0.19717 0.09323 0.0426 Uiso calc R 1.000
H H12A 0.11441 0.49137 0.16147 0.0799 Uiso calc R 1.000
H H12B 0.06341 0.42668 0.14251 0.0799 Uiso calc R 1.000
H H12C 0.24914 0.43812 0.18708 0.0799 Uiso calc R 1.000
H H16A 1.32401 0.01930 0.33602 0.0998 Uiso calc R 1.000
H H16B 1.46443 0.03237 0.28827 0.0998 Uiso calc R 1.000
H H16C 1.36262 0.08474 0.31880 0.0998 Uiso calc R 1.000
H H22A 0.46465 0.26865 0.11316 0.0429 Uiso calc R 1.000
H H23A 0.25745 0.34831 0.13715 0.0417 Uiso calc R 1.000
H H25A 0.69029 0.45415 0.07164 0.0488 Uiso calc R 1.000
H H26A 0.89383 0.37454 0.04772 0.0451 Uiso calc R 1.000
H H31A 0.51819 0.17917 0.04562 0.0806 Uiso calc R 1.000
H H31B 0.41603 0.23770 0.02166 0.0806 Uiso calc R 1.000
H H31C 0.47798 0.18504 -0.01385 0.0806 Uiso calc R 1.000
H H32A 0.66412 0.30445 -0.02444 0.0829 Uiso calc R 1.000
H H32B 0.91775 0.28607 -0.03224 0.0829 Uiso calc R 1.000
H H32C 0.71546 0.25149 -0.06057 0.0829 Uiso calc R 1.000
H H51A 0.83532 0.11688 0.05758 0.0539 Uiso calc R 1.000
H H52A 1.09280 0.11509 0.04439 0.0539 Uiso calc R 1.000
H H62A 1.38203 0.16632 0.16399 0.0480 Uiso calc R 1.000
H H63A 1.43481 0.11261 0.23789 0.0530 Uiso calc R 1.000
H H65A 0.80829 0.04879 0.21477 0.0565 Uiso calc R 1.000
H H66A 0.75844 0.10198 0.14176 0.0532 Uiso calc R 1.000
H H1B 0.896(2) 0.2920(7) 0.3749(6) 0.043(5) Uiso d . 1.000
H H2B 1.00732 0.35876 0.31891 0.0391 Uiso calc R 1.000
H H6B 1.16216 0.26753 0.32261 0.0448 Uiso calc R 1.000
H H12D 0.16706 0.52341 0.48346 0.0981 Uiso calc R 1.000
H H12E 0.10386 0.47004 0.44712 0.0981 Uiso calc R 1.000
H H12F 0.29901 0.46335 0.49044 0.0981 Uiso calc R 1.000
H H16D 1.22896 0.01764 0.51142 0.0874 Uiso calc R 1.000
H H16E 1.39058 0.05170 0.47604 0.0874 Uiso calc R 1.000
H H16F 1.23651 0.08693 0.51229 0.0874 Uiso calc R 1.000
H H22B 0.48725 0.33175 0.37277 0.0475 Uiso calc R 1.000
H H23B 0.29334 0.39741 0.41990 0.0513 Uiso calc R 1.000
H H25B 0.71265 0.52437 0.37970 0.0619 Uiso calc R 1.000
H H26B 0.90925 0.45750 0.33482 0.0536 Uiso calc R 1.000
H H31D 0.41757 0.34543 0.27466 0.0769 Uiso calc R 1.000
H H31E 0.46438 0.31110 0.22441 0.0769 Uiso calc R 1.000
H H31F 0.50427 0.27986 0.27760 0.0769 Uiso calc R 1.000
H H32D 0.67997 0.42461 0.25166 0.0770 Uiso calc R 1.000
H H32E 0.92932 0.40885 0.23775 0.0770 Uiso calc R 1.000
H H32F 0.72019 0.39070 0.20084 0.0770 Uiso calc R 1.000
H H51B 0.79127 0.21458 0.26633 0.0575 Uiso calc R 1.000
H H52B 1.04663 0.21296 0.25133 0.0575 Uiso calc R 1.000
H H62B 1.34833 0.21140 0.38311 0.0522 Uiso calc R 1.000
H H63B 1.38066 0.13359 0.43803 0.0560 Uiso calc R 1.000
H H65B 0.75950 0.08133 0.39011 0.0477 Uiso calc R 1.000
H H66B 0.72948 0.15926 0.33579 0.0473 Uiso calc R 1.000

loop_
_atom_type_symbol
_atom_type_description
_atom_type_scat_dispersion_real
_atom_type_scat_dispersion_imag
_atom_type_scat_source
O O 0.0106 0.0060 'International Tables Vol C Tables 4.2.6.8 and 6.1.1.4'
N N 0.0061 0.0033 'International Tables Vol C Tables 4.2.6.8 and 6.1.1.4'
H H 0.0000 0.0000 'International Tables Vol C Tables 4.2.6.8 and 6.1.1.4'
C C 0.0033 0.0016 'International Tables Vol C Tables 4.2.6.8 and 6.1.1.4'

loop_
_geom_angle_atom_site_label_1
_geom_angle_atom_site_label_2
_geom_angle_atom_site_label_3
_geom_angle
_geom_angle_publ_flag
C12A O2A C24A 116.51(13) no
C16A O6A C64A 117.66(13) no
C12B O2B C24B 116.02(14) no
C16B O6B C64B 116.55(13) no
C2A N1A C6A 111.88(12) no
C6A N1A H1A 108.2(8) no
C2A N1A H1A 107.3(10) no
C2B N1B C6B 112.39(12) no
C6B N1B H1B 106.6(9) no
C2B N1B H1B 109.3(11) no
N1A C2A C3A 109.70(13) no
N1A C2A C21A 109.51(11) no
C3A C2A C21A 115.09(11) no
C4A C3A C32A 110.15(12) no
C31A C3A C32A 109.70(12) no
C4A C3A C31A 107.09(14) no
C2A C3A C31A 111.69(11) no
C2A C3A C32A 110.14(13) no
C2A C3A C4A 108.01(11) no
O4A C4A C3A 122.08(15) no
O4A C4A C5A 121.25(16) no
C3A C4A C5A 116.67(13) no
C4A C5A C6A 112.21(14) no
C5A C6A C61A 113.75(13) no
N1A C6A C61A 110.25(13) no
N1A C6A C5A 108.34(14) no
C2A C21A C26A 120.51(12) no
C22A C21A C26A 117.00(14) no
C2A C21A C22A 122.43(14) no
C21A C22A C23A 122.19(15) no
C22A C23A C24A 119.45(13) no
O2A C24A C25A 115.61(14) no
C23A C24A C25A 119.67(15) no
O2A C24A C23A 124.72(14) no
C24A C25A C26A 120.08(16) no
C21A C26A C25A 121.61(15) no
C62A C61A C66A 117.66(15) no
C6A C61A C66A 121.18(15) no
C6A C61A C62A 121.13(15) no
C61A C62A C63A 121.89(16) no
C62A C63A C64A 119.17(16) no
C63A C64A C65A 119.69(15) no
O6A C64A C65A 115.67(15) no
O6A C64A C63A 124.65(15) no
C64A C65A C66A 120.48(17) no
C61A C66A C65A 121.12(16) no
C3A C2A H2A 107.00 no
C21A C2A H2A 107.00 no
N1A C2A H2A 107.00 no
H51A C5A H52A 108.00 no
C4A C5A H51A 109.00 no
C4A C5A H52A 109.00 no
C6A C5A H52A 109.00 no
C6A C5A H51A 109.00 no
C5A C6A H6A 108.00 no
C61A C6A H6A 108.00 no
N1A C6A H6A 108.00 no
H12B C12A H12C 109.00 no
O2A C12A H12A 109.00 no
H12A C12A H12B 109.00 no
H12A C12A H12C 109.00 no
O2A C12A H12B 109.00 no
O2A C12A H12C 109.00 no
O6A C16A H16A 109.00 no
H16B C16A H16C 109.00 no
O6A C16A H16B 109.00 no
O6A C16A H16C 109.00 no
H16A C16A H16B 109.00 no
H16A C16A H16C 109.00 no
C21A C22A H22A 119.00 no
C23A C22A H22A 119.00 no
C24A C23A H23A 120.00 no
C22A C23A H23A 120.00 no
C26A C25A H25A 120.00 no
C24A C25A H25A 120.00 no
C21A C26A H26A 119.00 no
C25A C26A H26A 119.00 no
C3A C31A H31C 109.00 no
H31A C31A H31B 109.00 no
C3A C31A H31B 109.00 no
C3A C31A H31A 109.00 no
H31A C31A H31C 109.00 no
H31B C31A H31C 109.00 no
H32A C32A H32B 109.00 no
C3A C32A H32B 109.00 no
H32A C32A H32C 109.00 no
C3A C32A H32C 109.00 no
C3A C32A H32A 109.00 no
H32B C32A H32C 109.00 no
C63A C62A H62A 119.00 no
C61A C62A H62A 119.00 no
C64A C63A H63A 120.00 no
C62A C63A H63A 120.00 no
C64A C65A H65A 120.00 no
C66A C65A H65A 120.00 no
C61A C66A H66A 119.00 no
C65A C66A H66A 119.00 no
N1B C2B C21B 110.14(11) no
N1B C2B C3B 109.63(12) no
C3B C2B C21B 113.75(11) no
C2B C3B C31B 111.57(11) no
C2B C3B C4B 107.07(11) no
C4B C3B C32B 110.73(12) no
C31B C3B C32B 109.73(12) no
C4B C3B C31B 107.29(13) no
C2B C3B C32B 110.39(13) no
O4B C4B C5B 121.12(16) no
O4B C4B C3B 121.87(15) no
C3B C4B C5B 117.01(14) no
C4B C5B C6B 110.78(14) no
N1B C6B C5B 108.00(14) no
C5B C6B C61B 114.27(14) no
N1B C6B C61B 109.61(13) no
C2B C21B C26B 120.82(13) no
C2B C21B C22B 122.09(14) no
C22B C21B C26B 117.09(14) no
C21B C22B C23B 122.18(15) no
C22B C23B C24B 119.38(16) no
C23B C24B C25B 119.79(16) no
O2B C24B C25B 115.34(16) no
O2B C24B C23B 124.88(16) no
C24B C25B C26B 119.60(17) no
C21B C26B C25B 121.94(16) no
C62B C61B C66B 117.21(15) no
C6B C61B C62B 120.43(15) no
C6B C61B C66B 122.20(15) no
C61B C62B C63B 122.24(16) no
C62B C63B C64B 119.25(16) no
O6B C64B C65B 116.23(15) no
O6B C64B C63B 124.14(15) no
C63B C64B C65B 119.63(15) no
C64B C65B C66B 120.24(16) no
C61B C66B C65B 121.40(16) no
N1B C2B H2B 108.00 no
C3B C2B H2B 108.00 no
C21B C2B H2B 108.00 no
C4B C5B H51B 110.00 no
C4B C5B H52B 109.00 no
C6B C5B H51B 109.00 no
C6B C5B H52B 109.00 no
H51B C5B H52B 108.00 no
N1B C6B H6B 108.00 no
C5B C6B H6B 108.00 no
C61B C6B H6B 108.00 no
O2B C12B H12D 109.00 no
O2B C12B H12E 109.00 no
O2B C12B H12F 109.00 no
H12D C12B H12E 109.00 no
H12D C12B H12F 109.00 no
H12E C12B H12F 109.00 no
O6B C16B H16D 109.00 no
O6B C16B H16E 109.00 no
O6B C16B H16F 109.00 no
H16D C16B H16E 109.00 no
H16D C16B H16F 109.00 no
H16E C16B H16F 109.00 no
C21B C22B H22B 119.00 no
C23B C22B H22B 119.00 no
C22B C23B H23B 120.00 no
C24B C23B H23B 120.00 no
C24B C25B H25B 120.00 no
C26B C25B H25B 120.00 no
C21B C26B H26B 119.00 no
C25B C26B H26B 119.00 no
C3B C31B H31D 109.00 no
C3B C31B H31E 109.00 no
C3B C31B H31F 109.00 no
H31D C31B H31E 109.00 no
H31D C31B H31F 109.00 no
H31E C31B H31F 109.00 no
C3B C32B H32D 109.00 no
C3B C32B H32E 109.00 no
C3B C32B H32F 109.00 no
H32D C32B H32E 109.00 no
H32D C32B H32F 109.00 no
H32E C32B H32F 109.00 no
C61B C62B H62B 119.00 no
C63B C62B H62B 119.00 no
C62B C63B H63B 120.00 no
C64B C63B H63B 120.00 no
C64B C65B H65B 120.00 no
C66B C65B H65B 120.00 no
C61B C66B H66B 119.00 no
C65B C66B H66B 119.00 no

loop_
_geom_bond_atom_site_label_1
_geom_bond_atom_site_label_2
_geom_bond_distance
_geom_bond_publ_flag
O2A C12A 1.429(2) no
O2A C24A 1.375(2) no
O4A C4A 1.220(2) no
O6A C16A 1.417(2) no
O6A C64A 1.3699(19) no
O2B C12B 1.425(2) no
O2B C24B 1.380(2) no
O4B C4B 1.223(2) no
O6B C16B 1.428(2) no
O6B C64B 1.375(2) no
N1A C2A 1.466(2) no
N1A C6A 1.468(2) no
N1A H1A 0.922(16) no
N1B C6B 1.467(2) no
N1B C2B 1.464(2) no
N1B H1B 0.870(16) no
C2A C3A 1.559(2) no
C2A C21A 1.506(2) no
C3A C31A 1.536(2) no
C3A C32A 1.516(2) no
C3A C4A 1.519(2) no
C4A C5A 1.505(2) no
C5A C6A 1.526(2) no
C6A C61A 1.505(2) no
C21A C26A 1.395(2) no
C21A C22A 1.382(2) no
C22A C23A 1.392(2) no
C23A C24A 1.375(2) no
C24A C25A 1.385(2) no
C25A C26A 1.378(2) no
C61A C66A 1.393(2) no
C61A C62A 1.378(2) no
C62A C63A 1.397(2) no
C63A C64A 1.375(2) no
C64A C65A 1.385(3) no
C65A C66A 1.373(3) no
C2A H2A 1.0000 no
C5A H51A 0.9900 no
C5A H52A 0.9900 no
C6A H6A 1.0000 no
C12A H12A 0.9800 no
C12A H12C 0.9800 no
C12A H12B 0.9800 no
C16A H16B 0.9800 no
C16A H16A 0.9800 no
C16A H16C 0.9800 no
C22A H22A 0.9500 no
C23A H23A 0.9500 no
C25A H25A 0.9500 no
C26A H26A 0.9500 no
C31A H31C 0.9800 no
C31A H31A 0.9800 no
C31A H31B 0.9800 no
C32A H32B 0.9800 no
C32A H32C 0.9800 no
C32A H32A 0.9800 no
C62A H62A 0.9500 no
C63A H63A 0.9500 no
C65A H65A 0.9500 no
C66A H66A 0.9500 no
C2B C3B 1.5623(19) no
C2B C21B 1.511(2) no
C3B C31B 1.535(2) no
C3B C32B 1.522(2) no
C3B C4B 1.519(2) no
C4B C5B 1.495(3) no
C5B C6B 1.530(2) no
C6B C61B 1.505(2) no
C21B C22B 1.388(2) no
C21B C26B 1.384(2) no
C22B C23B 1.388(2) no
C23B C24B 1.374(3) no
C24B C25B 1.393(2) no
C25B C26B 1.381(3) no
C61B C66B 1.391(2) no
C61B C62B 1.381(2) no
C62B C63B 1.382(2) no
C63B C64B 1.382(3) no
C64B C65B 1.380(2) no
C65B C66B 1.375(2) no
C2B H2B 1.0000 no
C5B H51B 0.9900 no
C5B H52B 0.9900 no
C6B H6B 1.0000 no
C12B H12D 0.9800 no
C12B H12E 0.9800 no
C12B H12F 0.9800 no
C16B H16D 0.9800 no
C16B H16E 0.9800 no
C16B H16F 0.9800 no
C22B H22B 0.9500 no
C23B H23B 0.9500 no
C25B H25B 0.9500 no
C26B H26B 0.9500 no
C31B H31D 0.9800 no
C31B H31E 0.9800 no
C31B H31F 0.9800 no
C32B H32D 0.9800 no
C32B H32E 0.9800 no
C32B H32F 0.9800 no
C62B H62B 0.9500 no
C63B H63B 0.9500 no
C65B H65B 0.9500 no
C66B H66B 0.9500 no

loop_
_geom_contact_atom_site_label_1
_geom_contact_atom_site_label_2
_geom_contact_distance
_geom_contact_site_symmetry_2
_geom_contact_publ_flag
O2A C16A 3.291(2) 2_755 no
O4B N1A 3.1958(17) . no
O6A C12A 3.413(2) 2_645 no
O2A H65B 2.9100 2_655 no
O2A H16A 2.6300 2_755 no
O2B H51A 2.8300 2_655 no
O2B H12F 2.7800 3_666 no
O4A H23B 2.7300 4_654 no
O4A H1B 2.639(16) 4_554 no
O4A H32C 2.5900 . no
O4A H32B 2.7300 . no
O4B H32F 2.6100 . no
O4B H32E 2.7300 . no
O4B H1A 2.279(16) . no
O4B H23A 2.6600 1_655 no
O6A H12A 2.6000 2_645 no
O6B H25A 2.8200 2_745 no
O6B H16D 2.6600 3_756 no
N1A O4B 3.1958(17) . no
N1A H22A 2.6200 . no
N1A H31A 2.6600 . no
N1B H31F 2.6500 . no
N1B H22B 2.5800 . no
N1B H32C 2.8900 4_555 no
C12A O6A 3.413(2) 2_655 no
C12B C12B 3.389(3) 3_566 no
C16A O2A 3.291(2) 2_745 no
C16B C25A 3.347(2) 4_655 no
C16B C24A 3.401(2) 4_655 no
C22A C31A 3.298(2) . no
C22B C31B 3.312(2) . no
C24A C16B 3.401(2) 4_454 no
C25A C16B 3.347(2) 4_454 no
C26A C32A 3.402(2) . no
C26B C32B 3.300(2) . no
C31A C22A 3.298(2) . no
C31B C22B 3.312(2) . no
C32A C26A 3.402(2) . no
C32A C66B 3.566(2) 4_554 no
C32B C26B 3.300(2) . no
C66B C32A 3.566(2) 4_555 no
C4B H1A 3.073(16) . no
C5A H31A 2.8200 . no
C5A H12D 2.9700 2_645 no
C5A H66A 2.9300 . no
C5B H31F 2.7800 . no
C5B H66B 2.8800 . no
C12A H23A 2.5200 . no
C12A H32E 2.9300 1_455 no
C12B H12D 2.8000 3_566 no
C12B H51A 3.0100 2_655 no
C12B H23B 2.5100 . no
C16A H63A 2.5200 . no
C16B H63B 2.5100 . no
C16B H25A 2.8600 2_745 no
C21A H32A 2.7400 . no
C21A H31B 2.8000 . no
C21B H32D 2.7300 . no
C21B H31D 2.7700 . no
C22A H1A 2.816(14) . no
C22A H31B 2.7600 . no
C22B H1B 2.823(14) . no
C22B H31D 2.7800 . no
C23A H32F 2.9900 . no
C23A H12C 2.8200 . no
C23A H31E 2.9900 . no
C23A H12B 2.6700 . no
C23B H12F 2.7900 . no
C23B H12E 2.6800 . no
C24A H16F 2.7900 4_454 no
C24A H32F 2.9100 . no
C25A H16F 2.9500 4_454 no
C25A H12B 2.9300 1_655 no
C26A H12B 2.9500 1_655 no
C26A H32A 2.8700 . no
C26B H32D 2.7500 . no
C31A H51A 2.9400 . no
C31A H6A 3.0000 1_455 no
C31A H22A 2.9900 . no
C31B H22B 3.0600 . no
C31B H51B 2.8800 . no
C31B H6B 3.0000 1_455 no
C32A H1B 3.092(16) 4_554 no
C32B H26B 3.0700 . no
C61A H25B 3.0700 2_745 no
C62A H52B 2.9900 . no
C62A H25B 3.0900 2_745 no
C62B H16C 3.0500 . no
C62B H32B 3.0500 4_555 no
C63A H52B 2.9600 . no
C63A H16B 2.7400 . no
C63A H16C 2.7600 . no
C63B H16F 2.8100 . no
C63B H16C 3.0400 . no
C63B H16E 2.6600 . no
C63B H32B 3.0000 4_555 no
C64B H32B 3.0700 4_555 no
C65A H26B 3.0500 2_745 no
C65B H12A 3.0200 2_645 no
C66A H51A 2.7900 . no
C66B H51B 2.8000 . no
H1A O4B 2.279(16) . no
H1A C4B 3.073(16) . no
H1A C22A 2.816(14) . no
H1B C22B 2.823(14) . no
H1B H32C 2.3200 4_555 no
H1B O4A 2.639(16) 4_555 no
H1B C32A 3.092(16) 4_555 no
H2A H6A 2.2800 . no
H2A H26A 2.3700 . no
H2A H32B 2.4700 . no
H2B H6B 2.3000 . no
H2B H32E 2.4800 . no
H2B H26B 2.4000 . no
H6A H2A 2.2800 . no
H6A C31A 3.0000 1_655 no
H6A H62A 2.3100 . no
H6A H22A 2.4300 1_655 no
H6A H31A 2.5200 1_655 no
H6B C31B 3.0000 1_655 no
H6B H2B 2.3000 . no
H6B H31F 2.4500 1_655 no
H6B H62B 2.3100 . no
H12A O6A 2.6000 2_655 no
H12A C65B 3.0200 2_655 no
H12B C25A 2.9300 1_455 no
H12B C23A 2.6700 . no
H12B C26A 2.9500 1_455 no
H12B H23A 2.1600 . no
H12C C23A 2.8200 . no
H12C H23A 2.4700 . no
H12C H32E 2.5000 1_455 no
H12D C5A 2.9700 2_655 no
H12D H12D 2.4800 3_566 no
H12D H51A 2.4200 2_655 no
H12D C12B 2.8000 3_566 no
H12D H12E 2.5400 3_566 no
H12E H23B 2.1700 . no
H12E C23B 2.6800 . no
H12E H12D 2.5400 3_566 no
H12F O2B 2.7800 3_666 no
H12F C23B 2.7900 . no
H12F H23B 2.4200 . no
H16A O2A 2.6300 2_745 no
H16B C63A 2.7400 . no
H16B H63A 2.2900 . no
H16C C62B 3.0500 . no
H16C C63A 2.7600 . no
H16C C63B 3.0400 . no
H16C H63A 2.3200 . no
H16D O6B 2.6600 3_756 no
H16E H63B 2.1500 . no
H16E C63B 2.6600 . no
H16F H26A 2.4700 4_555 no
H16F C63B 2.8100 . no
H16F H63B 2.4600 . no
H16F C24A 2.7900 4_655 no
H16F C25A 2.9500 4_655 no
H22A N1A 2.6200 . no
H22A C31A 2.9900 . no
H22A H6A 2.4300 1_455 no
H22A H31B 2.5500 . no
H22B C31B 3.0600 . no
H22B N1B 2.5800 . no
H23A C12A 2.5200 . no
H23A O4B 2.6600 1_455 no
H23A H12B 2.1600 . no
H23A H12C 2.4700 . no
H23B C12B 2.5100 . no
H23B O4A 2.7300 4_455 no
H23B H12E 2.1700 . no
H23B H12F 2.4200 . no
H25A O6B 2.8200 2_755 no
H25A C16B 2.8600 2_755 no
H25B C61A 3.0700 2_755 no
H25B C62A 3.0900 2_755 no
H26A H16F 2.4700 4_554 no
H26A H2A 2.3700 . no
H26B C65A 3.0500 2_755 no
H26B C32B 3.0700 . no
H26B H2B 2.4000 . no
H31A C5A 2.8200 . no
H31A H6A 2.5200 1_455 no
H31A H51A 2.3900 . no
H31A N1A 2.6600 . no
H31B H22A 2.5500 . no
H31B H32A 2.5100 . no
H31B C21A 2.8000 . no
H31B C22A 2.7600 . no
H31C H32C 2.4800 . no
H31D C21B 2.7700 . no
H31D H32D 2.5100 . no
H31D C22B 2.7800 . no
H31E H32F 2.5000 . no
H31E C23A 2.9900 . no
H31F H51B 2.3200 . no
H31F N1B 2.6500 . no
H31F C5B 2.7800 . no
H31F H6B 2.4500 1_455 no
H32A C26A 2.8700 . no
H32A H31B 2.5100 . no
H32A H63B 2.3900 4_454 no
H32A C21A 2.7400 . no
H32B C64B 3.0700 4_554 no
H32B H2A 2.4700 . no
H32B C62B 3.0500 4_554 no
H32B O4A 2.7300 . no
H32B C63B 3.0000 4_554 no
H32C O4A 2.5900 . no
H32C H31C 2.4800 . no
H32C N1B 2.8900 4_554 no
H32C H1B 2.3200 4_554 no
H32D C21B 2.7300 . no
H32D C26B 2.7500 . no
H32D H31D 2.5100 . no
H32E O4B 2.7300 . no
H32E H12C 2.5000 1_655 no
H32E C12A 2.9300 1_655 no
H32E H2B 2.4800 . no
H32F O4B 2.6100 . no
H32F H31E 2.5000 . no
H32F C23A 2.9900 . no
H32F C24A 2.9100 . no
H51A C31A 2.9400 . no
H51A C66A 2.7900 . no
H51A H31A 2.3900 . no
H51A H66A 2.3500 . no
H51A O2B 2.8300 2_645 no
H51A C12B 3.0100 2_645 no
H51A H12D 2.4200 2_645 no
H51B C66B 2.8000 . no
H51B H31F 2.3200 . no
H51B H66B 2.3000 . no
H51B C31B 2.8800 . no
H52B C63A 2.9600 . no
H52B C62A 2.9900 . no
H62A H6A 2.3100 . no
H62B H6B 2.3100 . no
H63A C16A 2.5200 . no
H63A H16B 2.2900 . no
H63A H16C 2.3200 . no
H63B H16E 2.1500 . no
H63B H16F 2.4600 . no
H63B C16B 2.5100 . no
H63B H32A 2.3900 4_655 no
H65B O2A 2.9100 2_645 no
H66A H51A 2.3500 . no
H66A C5A 2.9300 . no
H66B C5B 2.8800 . no
H66B H51B 2.3000 . no

loop_
_geom_hbond_atom_site_label_D
_geom_hbond_atom_site_label_H
_geom_hbond_atom_site_label_A
_geom_hbond_site_symmetry_A
_geom_hbond_distance_DH
_geom_hbond_distance_HA
_geom_hbond_distance_DA
_geom_hbond_angle_DHA
_geom_hbond_publ_flag
N1A H1A O4B . 0.92(2) 2.28(2) 3.1958(17) 173.2(14) yes
C25B H25B Cg1 2_755 0.95 2.95 3.6993(19) 137 yes
C32A H32B Cg2 4_554 0.98 2.82 3.4573(19) 124 yes
C5B H52B Cg1 1_555 0.99 2.97 3.7989(19) 142 yes

loop_
_geom_torsion_atom_site_label_1
_geom_torsion_atom_site_label_2
_geom_torsion_atom_site_label_3
_geom_torsion_atom_site_label_4
_geom_torsion
_geom_torsion_publ_flag
C12A O2A C24A C23A 12.1(2) no
C12A O2A C24A C25A -168.43(13) no
C16A O6A C64A C63A 1.5(2) no
C16A O6A C64A C65A -178.59(15) no
C12B O2B C24B C25B -169.55(15) no
C12B O2B C24B C23B 10.2(2) no
C16B O6B C64B C63B 12.0(2) no
C16B O6B C64B C65B -168.29(14) no
C6A N1A C2A C3A 66.28(14) no
C2A N1A C6A C5A -63.66(16) no
C2A N1A C6A C61A 171.27(13) no
C6A N1A C2A C21A -166.52(12) no
C2B N1B C6B C5B -63.96(16) no
C6B N1B C2B C21B -168.54(12) no
C2B N1B C6B C61B 170.98(12) no
C6B N1B C2B C3B 65.58(14) no
C3A C2A C21A C22A 85.52(16) no
C3A C2A C21A C26A -97.35(15) no
N1A C2A C21A C26A 138.54(13) no
N1A C2A C21A C22A -38.59(17) no
N1A C2A C3A C4A -54.13(14) no
C21A C2A C3A C32A 61.54(15) no
N1A C2A C3A C31A 63.39(15) no
C21A C2A C3A C31A -60.62(17) no
C21A C2A C3A C4A -178.14(12) no
N1A C2A C3A C32A -174.46(11) no
C32A C3A C4A C5A 166.77(14) no
C2A C3A C4A O4A -133.38(16) no
C32A C3A C4A O4A -13.1(2) no
C2A C3A C4A C5A 46.45(18) no
C31A C3A C4A C5A -73.99(17) no
C31A C3A C4A O4A 106.18(18) no
O4A C4A C5A C6A 133.11(17) no
C3A C4A C5A C6A -46.7(2) no
C4A C5A C6A C61A 174.80(15) no
C4A C5A C6A N1A 51.82(18) no
C5A C6A C61A C66A -57.7(2) no
N1A C6A C61A C62A -113.79(17) no
N1A C6A C61A C66A 64.2(2) no
C5A C6A C61A C62A 124.29(17) no
C26A C21A C22A C23A 0.2(2) no
C2A C21A C22A C23A 177.45(13) no
C2A C21A C26A C25A -177.36(14) no
C22A C21A C26A C25A -0.1(2) no
C21A C22A C23A C24A -0.7(2) no
C22A C23A C24A C25A 1.0(2) no
C22A C23A C24A O2A -179.58(13) no
C23A C24A C25A C26A -0.9(2) no
O2A C24A C25A C26A 179.66(14) no
C24A C25A C26A C21A 0.4(2) no
C6A C61A C66A C65A -177.91(16) no
C6A C61A C62A C63A 177.96(15) no
C62A C61A C66A C65A 0.2(3) no
C66A C61A C62A C63A -0.1(3) no
C61A C62A C63A C64A 0.0(3) no
C62A C63A C64A C65A 0.1(3) no
C62A C63A C64A O6A -179.98(14) no
C63A C64A C65A C66A -0.1(3) no
O6A C64A C65A C66A -180.00(17) no
C64A C65A C66A C61A -0.1(3) no
C21B C2B C3B C31B -60.64(17) no
N1B C2B C3B C32B -174.56(11) no
C21B C2B C3B C4B -177.75(13) no
N1B C2B C21B C26B 145.00(14) no
C3B C2B C21B C22B 89.25(17) no
C3B C2B C21B C26B -91.48(16) no
N1B C2B C3B C31B 63.15(15) no
C21B C2B C3B C32B 61.65(15) no
N1B C2B C21B C22B -34.27(17) no
N1B C2B C3B C4B -53.96(14) no
C2B C3B C4B C5B 49.08(18) no
C32B C3B C4B O4B -10.1(2) no
C32B C3B C4B C5B 169.46(14) no
C2B C3B C4B O4B -130.49(16) no
C31B C3B C4B O4B 109.62(18) no
C31B C3B C4B C5B -70.82(17) no
C3B C4B C5B C6B -50.2(2) no
O4B C4B C5B C6B 129.34(17) no
C4B C5B C6B C61B 175.78(15) no
C4B C5B C6B N1B 53.53(18) no
N1B C6B C61B C62B -106.34(18) no
C5B C6B C61B C66B -52.6(2) no
C5B C6B C61B C62B 132.31(17) no
N1B C6B C61B C66B 68.76(19) no
C22B C21B C26B C25B -0.4(2) no
C2B C21B C26B C25B -179.75(14) no
C2B C21B C22B C23B 178.75(14) no
C26B C21B C22B C23B -0.6(2) no
C21B C22B C23B C24B 0.3(3) no
C22B C23B C24B C25B 0.9(3) no
C22B C23B C24B O2B -178.81(15) no
O2B C24B C25B C26B 177.89(15) no
C23B C24B C25B C26B -1.9(3) no
C24B C25B C26B C21B 1.6(3) no
C6B C61B C66B C65B -174.47(15) no
C62B C61B C66B C65B 0.8(2) no
C6B C61B C62B C63B 174.43(16) no
C66B C61B C62B C63B -0.9(2) no
C61B C62B C63B C64B -0.5(3) no
C62B C63B C64B C65B 2.0(3) no
C62B C63B C64B O6B -178.38(15) no
O6B C64B C65B C66B 178.22(15) no
C63B C64B C65B C66B -2.1(3) no
C64B C65B C66B C61B 0.7(3) no
